data_1535165
loop_
_publ_author_name
'Haupt, S.'
'Seppelt, K.'

_publ_section_title
;
 Solid state structures of As Cl5 and Sb Cl5
;
_journal_name_full 'Zeitschrift fuer Anorganische und Allgemeine Chemie'
_journal_page_first 729
_journal_page_last 734
_journal_volume 628
_journal_year 2002
_chemical_formula_sum 'Cl5 Sb'
_chemical_name_systematic 'Sb Cl5'
_space_group_IT_number 14
_symmetry_space_group_name_Hall '-P 2ybc'
_symmetry_space_group_name_H-M 'P 1 21/c 1'
_cell_angle_alpha 90
_cell_angle_beta 108.275
_cell_angle_gamma 90
_cell_formula_units_Z 8
_cell_length_a 9.5236
_cell_length_b 11.8688
_cell_length_c 12.1967
_cell_volume 1309.103
_citation_journal_id_ASTM ZAACAB
_cod_data_source_file Haupt_ZAACAB_2002_380.cif
_cod_data_source_block Cl5Sb1
_cod_original_formula_sum 'Cl5 Sb1'
_cod_database_code 1535165

loop_
_symmetry_equiv_pos_as_xyz
x,y,z
-x,y+1/2,-z+1/2
-x,-y,-z
x,-y-1/2,z-1/2

loop_
_atom_site_label
_atom_site_type_symbol
_atom_site_fract_x
_atom_site_fract_y
_atom_site_fract_z
_atom_site_occupancy
_atom_site_U_iso_or_equiv
Cl4 Cl-1 0.21147 0.99079 0.0613 1 0.0
Cl6 Cl-1 0.59141 0.98547 0.16265 1 0.0
Sb1 Sb+5 0.37577 0.871341 0.185966 1 0.0
Cl9 Cl-1 0.97204 0.99821 0.25214 1 0.0
Sb2 Sb+5 0.816538 0.871743 0.298309 1 0.0
Cl3 Cl-1 0.21559 0.74774 0.22973 1 0.0
Cl10 Cl-1 0.98253 0.75263 0.42143 1 0.0
Cl5 Cl-1 0.59728 0.75727 0.32091 1 0.0
Cl7 Cl-1 0.78692 0.98234 0.44492 1 0.0
Cl2 Cl-1 0.40252 0.75831 0.03962 1 0.0
Cl1 Cl-1 0.39556 0.9819 0.34616 1 0.0
Cl8 Cl-1 0.79445 0.76065 0.13862 1 0.0
